data_1561093
loop_
_publ_author_name
'Ouadoudi, Omar'
'Kaehler, Tanja'
'Bolte, Michael'
'Lerner, Hans-Wolfram'
'Wagner, Matthias'

_publ_section_title
;
 One tool to bring them all: Au-catalyzed synthesis of B,O- and B,N-doped
 PAHs from boronic and borinic acids
;
_journal_issue 16
_journal_name_full 'Chemical Science'
_journal_page_first 5898
_journal_page_last 5909
_journal_paper_doi 10.1039/D1SC00543J
_journal_volume 12
_journal_year 2021
_chemical_formula_moiety 'C37 H42 B F3 O2'
_chemical_formula_sum 'C37 H42 B F3 O2'
_chemical_formula_weight 586.51
_space_group_crystal_system monoclinic
_space_group_IT_number 15
_space_group_name_Hall '-C 2yc'
_space_group_name_H-M_alt 'C 1 2/c 1'
_atom_sites_solution_hydrogens geom
_atom_sites_solution_primary direct
_audit_creation_method SHELXL-2018/3
_audit_update_record
;
2021-01-26 deposited with the CCDC.	2021-03-17 downloaded from the CCDC.
;
_cell_angle_alpha 90
_cell_angle_beta 112.858(3)
_cell_angle_gamma 90
_cell_formula_units_Z 8
_cell_length_a 32.1592(13)
_cell_length_b 9.1287(2)
_cell_length_c 24.8768(10)
_cell_measurement_reflns_used 40358
_cell_measurement_temperature 173(2)
_cell_measurement_theta_max 26.39
_cell_measurement_theta_min 2.34
_cell_volume 6729.6(4)
_computing_cell_refinement 'X-Area (Stoe & Cie, 2001)'
_computing_data_collection 'X-Area (Stoe & Cie, 2001)'
_computing_data_reduction 'X-Area (Stoe & Cie, 2001)'
_computing_molecular_graphics 'XP in SHELXTL-Plus (Sheldrick, 2008)'
_computing_publication_material SHELXL
_computing_structure_refinement 'SHELXL (Sheldrick, 2008)'
_computing_structure_solution 'SHELXS (Sheldrick, 2008)'
_diffrn_ambient_temperature 173(2)
_diffrn_measured_fraction_theta_full 0.999
_diffrn_measured_fraction_theta_max 0.989
_diffrn_measurement_device_type 'STOE IPDS II two-circle-diffractometer'
_diffrn_measurement_method \w
_diffrn_radiation_type MoK\a
_diffrn_radiation_wavelength 0.71073
_diffrn_reflns_av_R_equivalents 0.0395
_diffrn_reflns_av_unetI/netI 0.0255
_diffrn_reflns_Laue_measured_fraction_full 0.999
_diffrn_reflns_Laue_measured_fraction_max 0.989
_diffrn_reflns_limit_h_max 39
_diffrn_reflns_limit_h_min -39
_diffrn_reflns_limit_k_max 11
_diffrn_reflns_limit_k_min -11
_diffrn_reflns_limit_l_max 30
_diffrn_reflns_limit_l_min -30
_diffrn_reflns_number 40358
_diffrn_reflns_point_group_measured_fraction_full 0.999
_diffrn_reflns_point_group_measured_fraction_max 0.989
_diffrn_reflns_theta_full 25.000
_diffrn_reflns_theta_max 26.015
_diffrn_reflns_theta_min 2.335
_diffrn_source 'Genix 3D I\mS microfocus X-ray source'
_exptl_absorpt_coefficient_mu 0.081
_exptl_absorpt_correction_T_max 1.000
_exptl_absorpt_correction_T_min 0.622
_exptl_absorpt_correction_type multi-scan
_exptl_absorpt_process_details 'X-Area (Stoe & Cie, 2001)'
_exptl_crystal_colour colourless
_exptl_crystal_density_diffrn 1.158
_exptl_crystal_description block
_exptl_crystal_F_000 2496
_exptl_crystal_size_max 0.240
_exptl_crystal_size_mid 0.210
_exptl_crystal_size_min 0.160
_refine_diff_density_max 0.212
_refine_diff_density_min -0.216
_refine_diff_density_rms 0.034
_refine_ls_extinction_method none
_refine_ls_goodness_of_fit_ref 1.105
_refine_ls_hydrogen_treatment constr
_refine_ls_matrix_type full
_refine_ls_number_parameters 473
_refine_ls_number_reflns 6547
_refine_ls_number_restraints 73
_refine_ls_restrained_S_all 1.110
_refine_ls_R_factor_all 0.0647
_refine_ls_R_factor_gt 0.0527
_refine_ls_shift/su_max 0.001
_refine_ls_shift/su_mean 0.000
_refine_ls_structure_factor_coef Fsqd
_refine_ls_weighting_details 'w=1/[\s^2^(Fo^2^)+(0.0593P)^2^+3.6161P] where P=(Fo^2^+2Fc^2^)/3'
_refine_ls_weighting_scheme calc
_refine_ls_wR_factor_gt 0.1239
_refine_ls_wR_factor_ref 0.1303
_reflns_Friedel_coverage 0.000
_reflns_number_gt 5531
_reflns_number_total 6547
_reflns_threshold_expression 'I > 2\s(I)'
_cod_data_source_file d1sc00543j2.cif
_cod_data_source_block wa2919
_cod_depositor_comments 'Adding full bibliography for 1561085--1561097.cif.'
_cod_original_sg_symbol_H-M 'C 2/c'
_cod_database_code 1561093
_shelx_shelxl_version_number 2018/3
_shelx_space_group_comment
; 
The symmetry employed for this shelxl refinement is uniquely defined 
by the following loop, which should always be used as a source of 
symmetry information in preference to the above space-group names. 
They are only intended as comments. 
;
_shelx_estimated_absorpt_t_min 0.981
_shelx_estimated_absorpt_t_max 0.987

loop_
_space_group_symop_operation_xyz
'x, y, z'
'x, -y, z+1/2'
'x+1/2, y+1/2, z'
'x+1/2, -y+1/2, z+1/2'
'-x, -y, -z'
'-x, y, -z-1/2'
'-x+1/2, -y+1/2, -z'
'-x+1/2, y+1/2, -z-1/2'

loop_
_atom_site_label
_atom_site_type_symbol
_atom_site_fract_x
_atom_site_fract_y
_atom_site_fract_z
_atom_site_U_iso_or_equiv
_atom_site_adp_type
_atom_site_occupancy
_atom_site_site_symmetry_order
_atom_site_calc_flag
_atom_site_refinement_flags_posn
_atom_site_refinement_flags_adp
_atom_site_refinement_flags_occupancy
_atom_site_disorder_assembly
_atom_site_disorder_group
B1 B 0.20534(6) 0.6748(2) 0.64184(8) 0.0331(4) Uani 1 1 d . . . . .
O1 O 0.21762(4) 0.71794(13) 0.69787(5) 0.0381(3) Uani 1 1 d . . . . .
O2 O 0.22350(4) 0.55312(13) 0.62873(5) 0.0415(3) Uani 1 1 d . . . . .
F1 F 0.0399(3) 1.1183(13) 0.5005(4) 0.063(2) Uani 0.462(3) 1 d . U P A 1
F2 F 0.0413(4) 0.9946(11) 0.4304(3) 0.082(3) Uani 0.462(3) 1 d . U P A 1
F3 F 0.0849(2) 1.1766(13) 0.4602(8) 0.097(3) Uani 0.462(3) 1 d . U P A 1
F1' F 0.0565(8) 1.1681(19) 0.4969(5) 0.079(4) Uani 0.273(3) 1 d . U P A 2
F2' F 0.0250(4) 0.9773(19) 0.4474(9) 0.080(4) Uani 0.273(3) 1 d . U P A 2
F3' F 0.0760(5) 1.099(3) 0.4306(8) 0.078(4) Uani 0.273(3) 1 d . U P A 2
F1" F 0.0815(5) 1.2036(10) 0.4874(5) 0.058(3) Uani 0.265(3) 1 d . U P A 3
F2" F 0.0289(4) 1.055(2) 0.4813(11) 0.083(4) Uani 0.265(3) 1 d . U P A 3
F3" F 0.0616(6) 1.0358(16) 0.4232(4) 0.058(3) Uani 0.265(3) 1 d . U P A 3
C1 C 0.16841(5) 0.77626(17) 0.59500(6) 0.0320(3) Uani 1 1 d . . . . .
C2 C 0.12262(5) 0.75982(17) 0.58585(7) 0.0337(3) Uani 1 1 d . . . . .
C3 C 0.08978(5) 0.85324(18) 0.54803(7) 0.0370(4) Uani 1 1 d . . . . .
H3 H 0.059035 0.842148 0.542594 0.044 Uiso 1 1 calc R U . . .
C4 C 0.10239(5) 0.96222(18) 0.51851(7) 0.0373(4) Uani 1 1 d . . . . .
C5 C 0.14686(6) 0.97982(17) 0.52611(7) 0.0362(3) Uani 1 1 d . . . . .
H5 H 0.155048 1.054685 0.505550 0.043 Uiso 1 1 calc R U . . .
C6 C 0.18011(5) 0.88704(17) 0.56427(6) 0.0322(3) Uani 1 1 d . . . . .
C7 C 0.06705(6) 1.0596(2) 0.47659(8) 0.0486(4) Uani 1 1 d . . . . .
C11 C 0.24742(6) 0.6306(2) 0.74615(7) 0.0423(4) Uani 1 1 d . . . . .
H11 H 0.253277 0.534086 0.731392 0.051 Uiso 1 1 calc R U . . .
C12 C 0.29076(8) 0.7105(3) 0.77561(14) 0.0922(9) Uani 1 1 d . . . . .
H12A H 0.310999 0.651748 0.808282 0.138 Uiso 1 1 calc R U . . .
H12B H 0.304931 0.727603 0.747691 0.138 Uiso 1 1 calc R U . . .
H12C H 0.284880 0.804603 0.790248 0.138 Uiso 1 1 calc R U . . .
C13 C 0.22404(10) 0.6071(4) 0.78656(12) 0.0954(10) Uani 1 1 d . . . . .
H13A H 0.243245 0.548233 0.819896 0.143 Uiso 1 1 calc R U . . .
H13B H 0.217966 0.702045 0.800432 0.143 Uiso 1 1 calc R U . . .
H13C H 0.195497 0.555658 0.765988 0.143 Uiso 1 1 calc R U . . .
C14 C 0.11029(5) 0.64149(19) 0.61498(7) 0.0377(4) Uani 1 1 d . . . . .
C15 C 0.10427(5) 0.53565(19) 0.63945(7) 0.0375(4) Uani 1 1 d . . . . .
C21 C 0.21302(6) 0.5022(2) 0.56989(7) 0.0442(4) Uani 1 1 d . . . . .
H21 H 0.204965 0.588319 0.542927 0.053 Uiso 1 1 calc R U . . .
C22 C 0.17365(8) 0.3994(3) 0.55200(10) 0.0685(6) Uani 1 1 d . . . . .
H22A H 0.166726 0.365345 0.512091 0.103 Uiso 1 1 calc R U . . .
H22B H 0.181114 0.315293 0.578538 0.103 Uiso 1 1 calc R U . . .
H22C H 0.147365 0.450437 0.553666 0.103 Uiso 1 1 calc R U . . .
C23 C 0.25505(8) 0.4323(3) 0.56906(10) 0.0647(6) Uani 1 1 d . . . . .
H23A H 0.249247 0.396294 0.529687 0.097 Uiso 1 1 calc R U . . .
H23B H 0.279424 0.504861 0.580324 0.097 Uiso 1 1 calc R U . . .
H23C H 0.263908 0.350305 0.596620 0.097 Uiso 1 1 calc R U . . .
C24 C 0.22639(5) 0.90358(17) 0.57139(7) 0.0347(3) Uani 1 1 d . . . . .
C25 C 0.26539(5) 0.91421(18) 0.57850(7) 0.0367(4) Uani 1 1 d . . . . .
C31 C 0.09948(5) 0.40284(18) 0.66758(7) 0.0362(4) Uani 1 1 d . . . . .
C32 C 0.08984(6) 0.2716(2) 0.63657(8) 0.0443(4) Uani 1 1 d . . . . .
H32 H 0.084588 0.271565 0.596258 0.053 Uiso 1 1 calc R U . . .
C33 C 0.08782(6) 0.1419(2) 0.66372(8) 0.0449(4) Uani 1 1 d . . . . .
H33 H 0.081265 0.053911 0.641605 0.054 Uiso 1 1 calc R U . . .
C34 C 0.09515(5) 0.13597(18) 0.72281(7) 0.0371(4) Uani 1 1 d . . . . .
C35 C 0.10375(5) 0.26833(18) 0.75315(7) 0.0364(3) Uani 1 1 d . . . . .
H35 H 0.108192 0.268558 0.793201 0.044 Uiso 1 1 calc R U . . .
C36 C 0.10600(5) 0.39946(18) 0.72643(7) 0.0361(3) Uani 1 1 d . . . . .
H36 H 0.112028 0.487820 0.748307 0.043 Uiso 1 1 calc R U . . .
C37 C 0.09446(7) -0.01067(19) 0.75220(8) 0.0471(4) Uani 1 1 d . . . . .
C38 C 0.09610(18) 0.0062(3) 0.81340(15) 0.0725(12) Uani 0.766(6) 1 d . . P B 1
H38A H 0.122874 0.062923 0.836884 0.109 Uiso 0.766(6) 1 calc R U P B 1
H38B H 0.068932 0.057329 0.812087 0.109 Uiso 0.766(6) 1 calc R U P B 1
H38C H 0.097556 -0.090829 0.830921 0.109 Uiso 0.766(6) 1 calc R U P B 1
C39 C 0.13649(15) -0.0994(4) 0.75612(19) 0.0762(12) Uani 0.766(6) 1 d . . P B 1
H39A H 0.136353 -0.112111 0.716939 0.114 Uiso 0.766(6) 1 calc R U P B 1
H39B H 0.163841 -0.046641 0.780632 0.114 Uiso 0.766(6) 1 calc R U P B 1
H39C H 0.135930 -0.195614 0.773288 0.114 Uiso 0.766(6) 1 calc R U P B 1
C40 C 0.05316(14) -0.0985(4) 0.71468(18) 0.0885(16) Uani 0.766(6) 1 d . . P B 1
H40A H 0.052656 -0.108296 0.675208 0.133 Uiso 0.766(6) 1 calc R U P B 1
H40B H 0.054416 -0.195985 0.731756 0.133 Uiso 0.766(6) 1 calc R U P B 1
H40C H 0.025792 -0.047826 0.712922 0.133 Uiso 0.766(6) 1 calc R U P B 1
C38' C 0.1313(8) -0.0131(17) 0.8131(7) 0.126(7) Uani 0.234(6) 1 d . U P B 2
H38D H 0.127838 0.071839 0.835103 0.189 Uiso 0.234(6) 1 calc R U P B 2
H38E H 0.128852 -0.103296 0.833021 0.189 Uiso 0.234(6) 1 calc R U P B 2
H38F H 0.160847 -0.009351 0.810391 0.189 Uiso 0.234(6) 1 calc R U P B 2
C39' C 0.1015(5) -0.1391(11) 0.7220(6) 0.073(4) Uani 0.234(6) 1 d . U P B 2
H39D H 0.078341 -0.142077 0.682244 0.110 Uiso 0.234(6) 1 calc R U P B 2
H39E H 0.131418 -0.133877 0.720377 0.110 Uiso 0.234(6) 1 calc R U P B 2
H39F H 0.099424 -0.227822 0.743007 0.110 Uiso 0.234(6) 1 calc R U P B 2
C40' C 0.0451(4) -0.0249(14) 0.7502(8) 0.093(5) Uani 0.234(6) 1 d . U P B 2
H40D H 0.038419 0.059163 0.770043 0.139 Uiso 0.234(6) 1 calc R U P B 2
H40E H 0.023527 -0.027335 0.709497 0.139 Uiso 0.234(6) 1 calc R U P B 2
H40F H 0.042474 -0.115541 0.769818 0.139 Uiso 0.234(6) 1 calc R U P B 2
C41 C 0.31224(5) 0.92791(18) 0.58814(6) 0.0345(3) Uani 1 1 d . . . . .
C42 C 0.33441(5) 0.81666(18) 0.57121(7) 0.0368(4) Uani 1 1 d . . . . .
H42 H 0.318301 0.731299 0.552689 0.044 Uiso 1 1 calc R U . . .
C43 C 0.37946(5) 0.82984(18) 0.58119(7) 0.0372(4) Uani 1 1 d . . . . .
H43 H 0.393735 0.753456 0.568762 0.045 Uiso 1 1 calc R U . . .
C44 C 0.40490(5) 0.95243(17) 0.60909(7) 0.0343(3) Uani 1 1 d . . . . .
C45 C 0.38228(5) 1.06305(18) 0.62498(7) 0.0391(4) Uani 1 1 d . . . . .
H45 H 0.398376 1.148497 0.643419 0.047 Uiso 1 1 calc R U . . .
C46 C 0.33692(6) 1.05204(19) 0.61465(8) 0.0408(4) Uani 1 1 d . . . . .
H46 H 0.322398 1.130092 0.625766 0.049 Uiso 1 1 calc R U . . .
C47 C 0.45545(5) 0.95815(19) 0.62165(7) 0.0393(4) Uani 1 1 d . . . . .
C48 C 0.47856(6) 0.8239(2) 0.65857(10) 0.0541(5) Uani 1 1 d . . . . .
H48A H 0.464596 0.734229 0.637681 0.081 Uiso 1 1 calc R U . . .
H48B H 0.510723 0.824488 0.665564 0.081 Uiso 1 1 calc R U . . .
H48C H 0.475071 0.827474 0.695969 0.081 Uiso 1 1 calc R U . . .
C49 C 0.46231(6) 0.9550(2) 0.56405(9) 0.0536(5) Uani 1 1 d . . . . .
H49A H 0.447827 0.867570 0.541814 0.080 Uiso 1 1 calc R U . . .
H49B H 0.448826 1.042825 0.541273 0.080 Uiso 1 1 calc R U . . .
H49C H 0.494674 0.952739 0.572223 0.080 Uiso 1 1 calc R U . . .
C50 C 0.47825(6) 1.0953(2) 0.65583(9) 0.0536(5) Uani 1 1 d . . . . .
H50A H 0.510405 1.094003 0.662784 0.080 Uiso 1 1 calc R U . . .
H50B H 0.464129 1.182757 0.633311 0.080 Uiso 1 1 calc R U . . .
H50C H 0.474812 1.096810 0.693281 0.080 Uiso 1 1 calc R U . . .

loop_
_atom_site_aniso_label
_atom_site_aniso_U_11
_atom_site_aniso_U_22
_atom_site_aniso_U_33
_atom_site_aniso_U_23
_atom_site_aniso_U_13
_atom_site_aniso_U_12
B1 0.0331(8) 0.0345(9) 0.0317(9) 0.0033(7) 0.0126(7) -0.0013(7)
O1 0.0409(6) 0.0413(6) 0.0292(6) 0.0016(5) 0.0105(5) 0.0041(5)
O2 0.0500(7) 0.0418(6) 0.0289(6) 0.0033(5) 0.0113(5) 0.0112(5)
F1 0.042(4) 0.073(6) 0.065(3) -0.004(4) 0.010(3) 0.027(4)
F2 0.088(7) 0.065(6) 0.052(4) -0.004(3) -0.016(4) 0.021(5)
F3 0.066(3) 0.070(6) 0.138(9) 0.064(5) 0.019(6) 0.015(4)
F1' 0.082(10) 0.059(8) 0.072(5) -0.011(5) 0.003(7) 0.031(6)
F2' 0.052(5) 0.069(6) 0.079(9) 0.020(6) -0.017(4) -0.002(4)
F3' 0.075(7) 0.088(11) 0.072(9) 0.052(7) 0.031(6) 0.021(7)
F1" 0.065(6) 0.030(3) 0.060(5) 0.003(3) 0.003(4) 0.006(3)
F2" 0.040(5) 0.087(9) 0.113(11) 0.045(7) 0.021(6) 0.015(6)
F3" 0.080(9) 0.048(7) 0.031(3) 0.003(4) 0.004(5) 0.015(5)
C1 0.0371(8) 0.0312(8) 0.0274(7) -0.0017(6) 0.0124(6) 0.0011(6)
C2 0.0377(8) 0.0329(8) 0.0316(8) 0.0006(6) 0.0147(6) 0.0014(6)
C3 0.0351(8) 0.0384(9) 0.0374(8) -0.0008(7) 0.0140(7) 0.0033(7)
C4 0.0411(8) 0.0344(8) 0.0337(8) 0.0017(7) 0.0118(7) 0.0072(7)
C5 0.0454(9) 0.0300(8) 0.0340(8) 0.0022(6) 0.0163(7) 0.0014(7)
C6 0.0364(8) 0.0316(8) 0.0282(7) -0.0017(6) 0.0120(6) -0.0002(6)
C7 0.0499(11) 0.0442(11) 0.0484(11) 0.0070(9) 0.0154(9) 0.0124(8)
C11 0.0428(9) 0.0481(10) 0.0304(8) 0.0025(7) 0.0080(7) 0.0061(7)
C12 0.0458(12) 0.0912(19) 0.108(2) 0.0070(17) -0.0046(13) -0.0023(12)
C13 0.0787(16) 0.151(3) 0.0646(15) 0.0544(18) 0.0367(13) 0.0350(18)
C14 0.0344(8) 0.0426(9) 0.0374(8) 0.0022(7) 0.0152(7) 0.0019(7)
C15 0.0324(8) 0.0421(9) 0.0390(9) 0.0038(7) 0.0149(7) -0.0003(7)
C21 0.0605(11) 0.0412(9) 0.0288(8) 0.0027(7) 0.0151(8) 0.0120(8)
C22 0.0791(15) 0.0742(15) 0.0504(12) -0.0195(11) 0.0231(11) -0.0092(12)
C23 0.0762(14) 0.0718(14) 0.0527(12) 0.0017(11) 0.0321(11) 0.0216(12)
C24 0.0400(9) 0.0337(8) 0.0298(8) 0.0011(6) 0.0128(6) -0.0013(6)
C25 0.0402(9) 0.0382(9) 0.0307(8) 0.0026(7) 0.0129(7) -0.0004(7)
C31 0.0301(7) 0.0390(9) 0.0402(9) 0.0034(7) 0.0145(6) -0.0005(6)
C32 0.0523(10) 0.0473(10) 0.0347(9) -0.0039(8) 0.0183(8) -0.0043(8)
C33 0.0546(10) 0.0360(9) 0.0448(10) -0.0092(8) 0.0200(8) -0.0054(8)
C34 0.0356(8) 0.0343(8) 0.0426(9) -0.0017(7) 0.0164(7) -0.0011(6)
C35 0.0393(8) 0.0364(8) 0.0343(8) 0.0000(7) 0.0151(7) -0.0005(7)
C36 0.0359(8) 0.0336(8) 0.0391(8) -0.0020(7) 0.0147(7) -0.0030(6)
C37 0.0588(11) 0.0318(9) 0.0527(11) 0.0004(8) 0.0239(9) -0.0018(8)
C38 0.139(4) 0.0322(13) 0.067(2) 0.0106(13) 0.062(2) 0.0024(18)
C39 0.093(3) 0.0509(18) 0.098(3) 0.0208(18) 0.051(2) 0.0279(18)
C40 0.096(3) 0.064(2) 0.092(3) 0.011(2) 0.022(2) -0.041(2)
C38' 0.168(14) 0.069(8) 0.098(10) 0.036(7) 0.003(10) -0.023(9)
C39' 0.095(9) 0.046(5) 0.099(8) 0.008(5) 0.059(7) 0.011(5)
C40' 0.102(8) 0.058(6) 0.155(13) 0.033(7) 0.091(9) 0.004(6)
C41 0.0356(8) 0.0383(9) 0.0282(7) 0.0042(6) 0.0108(6) -0.0004(6)
C42 0.0396(8) 0.0352(8) 0.0323(8) -0.0039(7) 0.0103(7) -0.0051(7)
C43 0.0396(8) 0.0343(8) 0.0367(8) -0.0031(7) 0.0136(7) 0.0013(7)
C44 0.0349(8) 0.0341(8) 0.0307(8) 0.0032(6) 0.0094(6) 0.0007(6)
C45 0.0406(9) 0.0328(8) 0.0408(9) -0.0041(7) 0.0122(7) -0.0034(7)
C46 0.0424(9) 0.0366(9) 0.0448(9) -0.0034(7) 0.0186(7) 0.0027(7)
C47 0.0338(8) 0.0378(9) 0.0434(9) 0.0014(7) 0.0118(7) -0.0011(7)
C48 0.0359(9) 0.0512(11) 0.0676(13) 0.0153(10) 0.0119(9) 0.0057(8)
C49 0.0455(10) 0.0636(12) 0.0550(11) 0.0016(10) 0.0233(9) -0.0052(9)
C50 0.0383(9) 0.0499(11) 0.0632(12) -0.0092(9) 0.0093(8) -0.0067(8)

loop_
_atom_type_symbol
_atom_type_description
_atom_type_scat_dispersion_real
_atom_type_scat_dispersion_imag
_atom_type_scat_source
C C 0.0033 0.0016 'International Tables Vol C Tables 4.2.6.8 and 6.1.1.4'
H H 0.0000 0.0000 'International Tables Vol C Tables 4.2.6.8 and 6.1.1.4'
B B 0.0013 0.0007 'International Tables Vol C Tables 4.2.6.8 and 6.1.1.4'
F F 0.0171 0.0103 'International Tables Vol C Tables 4.2.6.8 and 6.1.1.4'
O O 0.0106 0.0060 'International Tables Vol C Tables 4.2.6.8 and 6.1.1.4'

loop_
_geom_angle_atom_site_label_1
_geom_angle_atom_site_label_2
_geom_angle_atom_site_label_3
_geom_angle
_geom_angle_site_symmetry_1
_geom_angle_site_symmetry_3
_geom_angle_publ_flag
O1 B1 O2 120.51(15) . . ?
O1 B1 C1 114.83(14) . . ?
O2 B1 C1 124.66(14) . . ?
B1 O1 C11 121.89(13) . . ?
B1 O2 C21 123.76(13) . . ?
C6 C1 C2 118.24(14) . . ?
C6 C1 B1 122.30(14) . . ?
C2 C1 B1 119.39(13) . . ?
C3 C2 C1 120.86(14) . . ?
C3 C2 C14 120.83(14) . . ?
C1 C2 C14 118.28(14) . . ?
C4 C3 C2 119.59(15) . . ?
C4 C3 H3 120.2 . . ?
C2 C3 H3 120.2 . . ?
C5 C4 C3 120.82(15) . . ?
C5 C4 C7 119.51(15) . . ?
C3 C4 C7 119.65(15) . . ?
C4 C5 C6 119.98(15) . . ?
C4 C5 H5 120.0 . . ?
C6 C5 H5 120.0 . . ?
C1 C6 C5 120.50(14) . . ?
C1 C6 C24 119.48(14) . . ?
C5 C6 C24 120.00(14) . . ?
F2" C7 F3" 109.7(8) . . ?
F1' C7 F3' 108.8(7) . . ?
F2 C7 F1 106.2(5) . . ?
F2 C7 F3 107.5(5) . . ?
F1 C7 F3 104.1(5) . . ?
F2" C7 F1" 105.9(8) . . ?
F3" C7 F1" 105.1(6) . . ?
F1' C7 F2' 105.7(8) . . ?
F3' C7 F2' 100.3(7) . . ?
F1' C7 C4 116.9(5) . . ?
F2 C7 C4 113.8(3) . . ?
F2" C7 C4 114.4(4) . . ?
F3" C7 C4 112.3(5) . . ?
F3' C7 C4 113.6(4) . . ?
F1 C7 C4 112.1(4) . . ?
F3 C7 C4 112.5(3) . . ?
F1" C7 C4 108.7(5) . . ?
F2' C7 C4 110.1(5) . . ?
O1 C11 C13 107.11(16) . . ?
O1 C11 C12 109.23(17) . . ?
C13 C11 C12 111.1(2) . . ?
O1 C11 H11 109.8 . . ?
C13 C11 H11 109.8 . . ?
C12 C11 H11 109.8 . . ?
C11 C12 H12A 109.5 . . ?
C11 C12 H12B 109.5 . . ?
H12A C12 H12B 109.5 . . ?
C11 C12 H12C 109.5 . . ?
H12A C12 H12C 109.5 . . ?
H12B C12 H12C 109.5 . . ?
C11 C13 H13A 109.5 . . ?
C11 C13 H13B 109.5 . . ?
H13A C13 H13B 109.5 . . ?
C11 C13 H13C 109.5 . . ?
H13A C13 H13C 109.5 . . ?
H13B C13 H13C 109.5 . . ?
C15 C14 C2 172.81(17) . . ?
C14 C15 C31 175.68(17) . . ?
O2 C21 C22 109.89(15) . . ?
O2 C21 C23 107.06(15) . . ?
C22 C21 C23 113.03(18) . . ?
O2 C21 H21 108.9 . . ?
C22 C21 H21 108.9 . . ?
C23 C21 H21 108.9 . . ?
C21 C22 H22A 109.5 . . ?
C21 C22 H22B 109.5 . . ?
H22A C22 H22B 109.5 . . ?
C21 C22 H22C 109.5 . . ?
H22A C22 H22C 109.5 . . ?
H22B C22 H22C 109.5 . . ?
C21 C23 H23A 109.5 . . ?
C21 C23 H23B 109.5 . . ?
H23A C23 H23B 109.5 . . ?
C21 C23 H23C 109.5 . . ?
H23A C23 H23C 109.5 . . ?
H23B C23 H23C 109.5 . . ?
C25 C24 C6 178.12(17) . . ?
C24 C25 C41 178.88(18) . . ?
C32 C31 C36 118.16(15) . . ?
C32 C31 C15 119.91(15) . . ?
C36 C31 C15 121.88(15) . . ?
C33 C32 C31 120.70(16) . . ?
C33 C32 H32 119.7 . . ?
C31 C32 H32 119.7 . . ?
C32 C33 C34 121.94(16) . . ?
C32 C33 H33 119.0 . . ?
C34 C33 H33 119.0 . . ?
C35 C34 C33 116.93(15) . . ?
C35 C34 C37 122.44(15) . . ?
C33 C34 C37 120.63(15) . . ?
C36 C35 C34 121.72(15) . . ?
C36 C35 H35 119.1 . . ?
C34 C35 H35 119.1 . . ?
C35 C36 C31 120.52(15) . . ?
C35 C36 H36 119.7 . . ?
C31 C36 H36 119.7 . . ?
C39' C37 C38' 106.6(10) . . ?
C38 C37 C40 110.6(3) . . ?
C39' C37 C34 115.1(4) . . ?
C38 C37 C34 113.04(17) . . ?
C38' C37 C34 109.8(6) . . ?
C40 C37 C34 109.83(19) . . ?
C38 C37 C39 107.6(2) . . ?
C40 C37 C39 107.2(3) . . ?
C34 C37 C39 108.30(18) . . ?
C39' C37 C40' 105.9(8) . . ?
C38' C37 C40' 114.6(11) . . ?
C34 C37 C40' 105.0(4) . . ?
C37 C38 H38A 109.5 . . ?
C37 C38 H38B 109.5 . . ?
H38A C38 H38B 109.5 . . ?
C37 C38 H38C 109.5 . . ?
H38A C38 H38C 109.5 . . ?
H38B C38 H38C 109.5 . . ?
C37 C39 H39A 109.5 . . ?
C37 C39 H39B 109.5 . . ?
H39A C39 H39B 109.5 . . ?
C37 C39 H39C 109.5 . . ?
H39A C39 H39C 109.5 . . ?
H39B C39 H39C 109.5 . . ?
C37 C40 H40A 109.5 . . ?
C37 C40 H40B 109.5 . . ?
H40A C40 H40B 109.5 . . ?
C37 C40 H40C 109.5 . . ?
H40A C40 H40C 109.5 . . ?
H40B C40 H40C 109.5 . . ?
C37 C38' H38D 109.5 . . ?
C37 C38' H38E 109.5 . . ?
H38D C38' H38E 109.5 . . ?
C37 C38' H38F 109.5 . . ?
H38D C38' H38F 109.5 . . ?
H38E C38' H38F 109.5 . . ?
C37 C39' H39D 109.5 . . ?
C37 C39' H39E 109.5 . . ?
H39D C39' H39E 109.5 . . ?
C37 C39' H39F 109.5 . . ?
H39D C39' H39F 109.5 . . ?
H39E C39' H39F 109.5 . . ?
C37 C40' H40D 109.5 . . ?
C37 C40' H40E 109.5 . . ?
H40D C40' H40E 109.5 . . ?
C37 C40' H40F 109.5 . . ?
H40D C40' H40F 109.5 . . ?
H40E C40' H40F 109.5 . . ?
C46 C41 C42 118.06(14) . . ?
C46 C41 C25 121.16(15) . . ?
C42 C41 C25 120.78(15) . . ?
C43 C42 C41 120.45(15) . . ?
C43 C42 H42 119.8 . . ?
C41 C42 H42 119.8 . . ?
C42 C43 C44 122.01(15) . . ?
C42 C43 H43 119.0 . . ?
C44 C43 H43 119.0 . . ?
C45 C44 C43 116.89(14) . . ?
C45 C44 C47 123.28(14) . . ?
C43 C44 C47 119.82(14) . . ?
C46 C45 C44 121.71(15) . . ?
C46 C45 H45 119.1 . . ?
C44 C45 H45 119.1 . . ?
C45 C46 C41 120.84(15) . . ?
C45 C46 H46 119.6 . . ?
C41 C46 H46 119.6 . . ?
C50 C47 C44 112.48(14) . . ?
C50 C47 C49 108.83(16) . . ?
C44 C47 C49 109.59(14) . . ?
C50 C47 C48 107.68(15) . . ?
C44 C47 C48 108.82(14) . . ?
C49 C47 C48 109.38(16) . . ?
C47 C48 H48A 109.5 . . ?
C47 C48 H48B 109.5 . . ?
H48A C48 H48B 109.5 . . ?
C47 C48 H48C 109.5 . . ?
H48A C48 H48C 109.5 . . ?
H48B C48 H48C 109.5 . . ?
C47 C49 H49A 109.5 . . ?
C47 C49 H49B 109.5 . . ?
H49A C49 H49B 109.5 . . ?
C47 C49 H49C 109.5 . . ?
H49A C49 H49C 109.5 . . ?
H49B C49 H49C 109.5 . . ?
C47 C50 H50A 109.5 . . ?
C47 C50 H50B 109.5 . . ?
H50A C50 H50B 109.5 . . ?
C47 C50 H50C 109.5 . . ?
H50A C50 H50C 109.5 . . ?
H50B C50 H50C 109.5 . . ?

loop_
_geom_bond_atom_site_label_1
_geom_bond_atom_site_label_2
_geom_bond_distance
_geom_bond_site_symmetry_2
_geom_bond_publ_flag
B1 O1 1.351(2) . ?
B1 O2 1.352(2) . ?
B1 C1 1.597(2) . ?
O1 C11 1.450(2) . ?
O2 C21 1.445(2) . ?
F1 C7 1.345(8) . ?
F2 C7 1.272(7) . ?
F3 C7 1.349(6) . ?
F1' C7 1.218(10) . ?
F2' C7 1.468(13) . ?
F3' C7 1.335(10) . ?
F1" C7 1.385(11) . ?
F2" C7 1.277(10) . ?
F3" C7 1.288(11) . ?
C1 C6 1.404(2) . ?
C1 C2 1.408(2) . ?
C2 C3 1.398(2) . ?
C2 C14 1.440(2) . ?
C3 C4 1.388(2) . ?
C3 H3 0.9500 . ?
C4 C5 1.377(2) . ?
C4 C7 1.500(2) . ?
C5 C6 1.405(2) . ?
C5 H5 0.9500 . ?
C6 C24 1.437(2) . ?
C11 C13 1.486(3) . ?
C11 C12 1.489(3) . ?
C11 H11 1.0000 . ?
C12 H12A 0.9800 . ?
C12 H12B 0.9800 . ?
C12 H12C 0.9800 . ?
C13 H13A 0.9800 . ?
C13 H13B 0.9800 . ?
C13 H13C 0.9800 . ?
C14 C15 1.197(2) . ?
C15 C31 1.438(2) . ?
C21 C22 1.498(3) . ?
C21 C23 1.502(3) . ?
C21 H21 1.0000 . ?
C22 H22A 0.9800 . ?
C22 H22B 0.9800 . ?
C22 H22C 0.9800 . ?
C23 H23A 0.9800 . ?
C23 H23B 0.9800 . ?
C23 H23C 0.9800 . ?
C24 C25 1.201(2) . ?
C25 C41 1.436(2) . ?
C31 C32 1.393(2) . ?
C31 C36 1.396(2) . ?
C32 C33 1.377(3) . ?
C32 H32 0.9500 . ?
C33 C34 1.397(2) . ?
C33 H33 0.9500 . ?
C34 C35 1.394(2) . ?
C34 C37 1.530(2) . ?
C35 C36 1.385(2) . ?
C35 H35 0.9500 . ?
C36 H36 0.9500 . ?
C37 C39' 1.457(11) . ?
C37 C38 1.510(4) . ?
C37 C38' 1.517(15) . ?
C37 C40 1.522(4) . ?
C37 C39 1.546(4) . ?
C37 C40' 1.576(11) . ?
C38 H38A 0.9800 . ?
C38 H38B 0.9800 . ?
C38 H38C 0.9800 . ?
C39 H39A 0.9800 . ?
C39 H39B 0.9800 . ?
C39 H39C 0.9800 . ?
C40 H40A 0.9800 . ?
C40 H40B 0.9800 . ?
C40 H40C 0.9800 . ?
C38' H38D 0.9800 . ?
C38' H38E 0.9800 . ?
C38' H38F 0.9800 . ?
C39' H39D 0.9800 . ?
C39' H39E 0.9800 . ?
C39' H39F 0.9800 . ?
C40' H40D 0.9800 . ?
C40' H40E 0.9800 . ?
C40' H40F 0.9800 . ?
C41 C46 1.394(2) . ?
C41 C42 1.397(2) . ?
C42 C43 1.377(2) . ?
C42 H42 0.9500 . ?
C43 C44 1.401(2) . ?
C43 H43 0.9500 . ?
C44 C45 1.389(2) . ?
C44 C47 1.533(2) . ?
C45 C46 1.383(2) . ?
C45 H45 0.9500 . ?
C46 H46 0.9500 . ?
C47 C50 1.531(2) . ?
C47 C49 1.533(3) . ?
C47 C48 1.539(2) . ?
C48 H48A 0.9800 . ?
C48 H48B 0.9800 . ?
C48 H48C 0.9800 . ?
C49 H49A 0.9800 . ?
C49 H49B 0.9800 . ?
C49 H49C 0.9800 . ?
C50 H50A 0.9800 . ?
C50 H50B 0.9800 . ?
C50 H50C 0.9800 . ?

loop_
_geom_torsion_atom_site_label_1
_geom_torsion_atom_site_label_2
_geom_torsion_atom_site_label_3
_geom_torsion_atom_site_label_4
_geom_torsion
_geom_torsion_site_symmetry_1
_geom_torsion_site_symmetry_2
_geom_torsion_site_symmetry_3
_geom_torsion_site_symmetry_4
_geom_torsion_publ_flag
O2 B1 O1 C11 -5.3(2) . . . . ?
C1 B1 O1 C11 173.92(13) . . . . ?
O1 B1 O2 C21 -178.26(15) . . . . ?
C1 B1 O2 C21 2.6(2) . . . . ?
O1 B1 C1 C6 97.06(18) . . . . ?
O2 B1 C1 C6 -83.7(2) . . . . ?
O1 B1 C1 C2 -79.82(19) . . . . ?
O2 B1 C1 C2 99.39(19) . . . . ?
C6 C1 C2 C3 -1.3(2) . . . . ?
B1 C1 C2 C3 175.75(14) . . . . ?
C6 C1 C2 C14 176.80(14) . . . . ?
B1 C1 C2 C14 -6.2(2) . . . . ?
C1 C2 C3 C4 0.9(2) . . . . ?
C14 C2 C3 C4 -177.08(15) . . . . ?
C2 C3 C4 C5 -0.2(2) . . . . ?
C2 C3 C4 C7 178.18(15) . . . . ?
C3 C4 C5 C6 -0.2(2) . . . . ?
C7 C4 C5 C6 -178.55(15) . . . . ?
C2 C1 C6 C5 0.9(2) . . . . ?
B1 C1 C6 C5 -176.04(14) . . . . ?
C2 C1 C6 C24 -178.14(14) . . . . ?
B1 C1 C6 C24 4.9(2) . . . . ?
C4 C5 C6 C1 -0.2(2) . . . . ?
C4 C5 C6 C24 178.84(15) . . . . ?
C5 C4 C7 F1' -94.9(16) . . . . ?
C3 C4 C7 F1' 86.7(16) . . . . ?
C5 C4 C7 F2 108.8(9) . . . . ?
C3 C4 C7 F2 -69.6(9) . . . . ?
C5 C4 C7 F2" -166.5(16) . . . . ?
C3 C4 C7 F2" 15.1(16) . . . . ?
C5 C4 C7 F3" 67.6(11) . . . . ?
C3 C4 C7 F3" -110.8(11) . . . . ?
C5 C4 C7 F3' 33.0(14) . . . . ?
C3 C4 C7 F3' -145.4(14) . . . . ?
C5 C4 C7 F1 -130.7(7) . . . . ?
C3 C4 C7 F1 50.9(7) . . . . ?
C5 C4 C7 F3 -13.7(10) . . . . ?
C3 C4 C7 F3 167.9(10) . . . . ?
C5 C4 C7 F1" -48.3(8) . . . . ?
C3 C4 C7 F1" 133.3(8) . . . . ?
C5 C4 C7 F2' 144.5(11) . . . . ?
C3 C4 C7 F2' -33.9(11) . . . . ?
B1 O1 C11 C13 -126.1(2) . . . . ?
B1 O1 C11 C12 113.5(2) . . . . ?
B1 O2 C21 C22 -90.2(2) . . . . ?
B1 O2 C21 C23 146.69(17) . . . . ?
C36 C31 C32 C33 -1.4(3) . . . . ?
C15 C31 C32 C33 176.05(16) . . . . ?
C31 C32 C33 C34 0.2(3) . . . . ?
C32 C33 C34 C35 1.3(3) . . . . ?
C32 C33 C34 C37 -177.64(17) . . . . ?
C33 C34 C35 C36 -1.4(2) . . . . ?
C37 C34 C35 C36 177.43(15) . . . . ?
C34 C35 C36 C31 0.2(2) . . . . ?
C32 C31 C36 C35 1.2(2) . . . . ?
C15 C31 C36 C35 -176.19(15) . . . . ?
C35 C34 C37 C39' -158.5(7) . . . . ?
C33 C34 C37 C39' 20.3(7) . . . . ?
C35 C34 C37 C38 9.7(3) . . . . ?
C33 C34 C37 C38 -171.5(3) . . . . ?
C35 C34 C37 C38' -38.2(12) . . . . ?
C33 C34 C37 C38' 140.6(12) . . . . ?
C35 C34 C37 C40 133.8(3) . . . . ?
C33 C34 C37 C40 -47.4(3) . . . . ?
C35 C34 C37 C39 -109.4(3) . . . . ?
C33 C34 C37 C39 69.4(3) . . . . ?
C35 C34 C37 C40' 85.5(7) . . . . ?
C33 C34 C37 C40' -95.7(7) . . . . ?
C46 C41 C42 C43 0.6(2) . . . . ?
C25 C41 C42 C43 -179.27(15) . . . . ?
C41 C42 C43 C44 1.0(2) . . . . ?
C42 C43 C44 C45 -1.8(2) . . . . ?
C42 C43 C44 C47 177.12(15) . . . . ?
C43 C44 C45 C46 1.0(2) . . . . ?
C47 C44 C45 C46 -177.83(16) . . . . ?
C44 C45 C46 C41 0.5(3) . . . . ?
C42 C41 C46 C45 -1.4(2) . . . . ?
C25 C41 C46 C45 178.54(15) . . . . ?
C45 C44 C47 C50 2.6(2) . . . . ?
C43 C44 C47 C50 -176.22(16) . . . . ?
C45 C44 C47 C49 -118.62(18) . . . . ?
C43 C44 C47 C49 62.6(2) . . . . ?
C45 C44 C47 C48 121.82(18) . . . . ?
C43 C44 C47 C48 -57.0(2) . . . . ?
